data_2238296
loop_
_publ_author_name
'Reinert, Thorben'
'Jess, Inke'
'N\"ather, Christian'

_publ_section_title
;
 Poly[(acetonitrile-\k<i>N</i>)-\m~3~-thiocyanato-\k^3^<i>N</i>:<i>S</i>:<i>S</i>-\m~2~-thiocyanato-\k^2^<i>N</i>:<i>S</i>-cadmium]
;
_journal_coeditor_code ZL2553
_journal_issue 7
_journal_name_full 'Acta Crystallographica Section E'
_journal_page_first m398
_journal_paper_doi 10.1107/S1600536813015870
_journal_volume 69
_journal_year 2013
_chemical_formula_iupac '[Cd (N C S)2 (C2 H3 N)]'
_chemical_formula_moiety 'C4 H3 Cd N3 S2'
_chemical_formula_sum 'C4 H3 Cd N3 S2'
_chemical_formula_weight 269.61
_chemical_name_systematic
Poly[(acetonitrile-\k<i>N</i>)-\m~3~-thiocyanato-\k^3^<i>N</i>:<i>S</i>:<i>S</i>-\m~2~-thiocyanato-\k^2^<i>N</i>:<i>S</i>-cadmium]
_space_group_IT_number 61
_symmetry_cell_setting orthorhombic
_symmetry_space_group_name_Hall '-P 2ac 2ab'
_symmetry_space_group_name_H-M 'P b c a'
_atom_sites_solution_hydrogens geom
_atom_sites_solution_primary direct
_atom_sites_solution_secondary difmap
_audit_creation_method SHELXL-97
_cell_angle_alpha 90.00
_cell_angle_beta 90.00
_cell_angle_gamma 90.00
_cell_formula_units_Z 8
_cell_length_a 13.0939(7)
_cell_length_b 8.9752(5)
_cell_length_c 14.2986(11)
_cell_measurement_reflns_used 22741
_cell_measurement_temperature 200(2)
_cell_measurement_theta_max 28.15
_cell_measurement_theta_min 1.9
_cell_volume 1680.38(18)
_computing_cell_refinement 'X-AREA (Stoe & Cie, 2008)'
_computing_data_collection 'X-AREA (Stoe & Cie, 2008)'
_computing_data_reduction 'X-AREA (Stoe & Cie, 2008)'
_computing_molecular_graphics
;
XP in SHELXTL (Sheldrick, 2008) and
DIAMOND (Brandenburg, 2011)
;
_computing_publication_material 'SHELXTL (Sheldrick, 2008) and publCIF (Westrip, 2010)'
_computing_structure_refinement 'SHELXL92 (Sheldrick, 2008)'
_computing_structure_solution 'SHELXS92 (Sheldrick, 2008)'
_diffrn_ambient_temperature 200(2)
_diffrn_measured_fraction_theta_full 0.989
_diffrn_measured_fraction_theta_max 0.989
_diffrn_measurement_device_type 'STOE IPDS-1'
_diffrn_measurement_method 'Phi scans'
_diffrn_radiation_monochromator graphite
_diffrn_radiation_source 'fine-focus sealed tube'
_diffrn_radiation_type MoK\a
_diffrn_radiation_wavelength 0.71073
_diffrn_reflns_av_R_equivalents 0.0427
_diffrn_reflns_av_sigmaI/netI 0.0147
_diffrn_reflns_limit_h_max 17
_diffrn_reflns_limit_h_min -17
_diffrn_reflns_limit_k_max 11
_diffrn_reflns_limit_k_min -11
_diffrn_reflns_limit_l_max 18
_diffrn_reflns_limit_l_min -18
_diffrn_reflns_number 22741
_diffrn_reflns_theta_full 28.09
_diffrn_reflns_theta_max 28.09
_diffrn_reflns_theta_min 3.10
_diffrn_standards_decay_% 0
_diffrn_standards_interval_time 0
_diffrn_standards_number 0
_exptl_absorpt_coefficient_mu 3.023
_exptl_absorpt_correction_T_max 0.7989
_exptl_absorpt_correction_T_min 0.4465
_exptl_absorpt_correction_type numerical
_exptl_absorpt_process_details '(X-SHAPE and X-RED32; Stoe & Cie, 2008)'
_exptl_crystal_colour colourless
_exptl_crystal_density_diffrn 2.131
_exptl_crystal_density_method 'not measured'
_exptl_crystal_description block
_exptl_crystal_F_000 1024
_exptl_crystal_size_max 0.1040
_exptl_crystal_size_mid 0.0870
_exptl_crystal_size_min 0.0447
_refine_diff_density_max 1.093
_refine_diff_density_min -0.890
_refine_ls_extinction_coef 0.0100(7)
_refine_ls_extinction_expression Fc^*^=kFc[1+0.001xFc^2^\l^3^/sin(2\q)]^-1/4^
_refine_ls_extinction_method 'SHELXL92 (Sheldrick, 2008)'
_refine_ls_goodness_of_fit_ref 1.166
_refine_ls_hydrogen_treatment constr
_refine_ls_matrix_type full
_refine_ls_number_parameters 93
_refine_ls_number_reflns 2022
_refine_ls_number_restraints 0
_refine_ls_restrained_S_all 1.166
_refine_ls_R_factor_all 0.0343
_refine_ls_R_factor_gt 0.0334
_refine_ls_shift/su_max 0.001
_refine_ls_shift/su_mean 0.000
_refine_ls_structure_factor_coef Fsqd
_refine_ls_weighting_details 'calc w=1/[\s^2^(Fo^2^)+(0.0511P)^2^+2.7680P] where P=(Fo^2^+2Fc^2^)/3'
_refine_ls_weighting_scheme calc
_refine_ls_wR_factor_gt 0.0890
_refine_ls_wR_factor_ref 0.0897
_reflns_number_gt 1943
_reflns_number_total 2022
_reflns_threshold_expression I>2sigma(I)
_cod_data_source_file zl2553.cif
_cod_data_source_block I
_cod_database_code 2238296
_cod_database_fobs_code 2238296

loop_
_symmetry_equiv_pos_as_xyz
'x, y, z'
'-x+1/2, -y, z+1/2'
'-x, y+1/2, -z+1/2'
'x+1/2, -y+1/2, -z'
'-x, -y, -z'
'x-1/2, y, -z-1/2'
'x, -y-1/2, z-1/2'
'-x-1/2, y-1/2, z'

loop_
_atom_site_type_symbol
_atom_site_label
_atom_site_fract_x
_atom_site_fract_y
_atom_site_fract_z
_atom_site_U_iso_or_equiv
_atom_site_adp_type
_atom_site_calc_flag
_atom_site_refinement_flags
_atom_site_occupancy
_atom_site_symmetry_multiplicity
Cd Cd1 0.580143(17) 0.70475(2) 0.516796(17) 0.02222(14) Uani d . 1 1
N N1 0.7434(3) 0.7780(4) 0.4831(2) 0.0369(8) Uani d . 1 1
C C1 0.8127(2) 0.8423(4) 0.4550(2) 0.0248(6) Uani d . 1 1
S S1 0.91085(5) 0.93385(8) 0.40941(5) 0.02174(19) Uani d . 1 1
N N2 0.5499(3) 0.9136(3) 0.5999(2) 0.0360(7) Uani d . 1 1
C C2 0.5257(2) 1.0352(3) 0.6171(2) 0.0264(6) Uani d . 1 1
S S2 0.49199(8) 1.20580(8) 0.64506(6) 0.0318(2) Uani d . 1 1
N N11 0.6540(2) 0.5645(3) 0.6370(2) 0.0298(6) Uani d . 1 1
C C11 0.6836(2) 0.4805(4) 0.6898(2) 0.0271(6) Uani d . 1 1
C C12 0.7197(4) 0.3726(5) 0.7579(3) 0.0470(10) Uani d . 1 1
H H12A 0.6824 0.2789 0.7500 0.070 Uiso calc R 1 1
H H12B 0.7083 0.4113 0.8211 0.070 Uiso calc R 1 1
H H12C 0.7929 0.3550 0.7484 0.070 Uiso calc R 1 1

loop_
_atom_site_aniso_label
_atom_site_aniso_U_11
_atom_site_aniso_U_22
_atom_site_aniso_U_33
_atom_site_aniso_U_12
_atom_site_aniso_U_13
_atom_site_aniso_U_23
Cd1 0.01867(18) 0.01728(18) 0.03070(19) -0.00145(7) -0.00221(7) 0.00423(7)
N1 0.0250(16) 0.0377(19) 0.048(2) -0.0124(13) 0.0000(13) -0.0006(13)
C1 0.0195(13) 0.0244(14) 0.0305(14) -0.0026(12) -0.0042(11) -0.0042(12)
S1 0.0181(3) 0.0197(4) 0.0274(4) -0.0017(2) -0.0021(2) 0.0012(3)
N2 0.0481(18) 0.0210(13) 0.0388(15) 0.0052(12) -0.0079(14) -0.0011(12)
C2 0.0282(14) 0.0249(14) 0.0260(13) -0.0030(12) -0.0053(11) 0.0051(11)
S2 0.0458(5) 0.0209(4) 0.0285(4) 0.0052(3) -0.0061(3) -0.0017(3)
N11 0.0296(13) 0.0277(13) 0.0322(13) 0.0014(11) -0.0037(11) 0.0020(11)
C11 0.0276(14) 0.0254(14) 0.0283(14) -0.0016(12) -0.0055(12) -0.0017(12)
C12 0.053(2) 0.039(2) 0.049(2) -0.0052(17) -0.0246(19) 0.0138(17)

loop_
_atom_type_symbol
_atom_type_description
_atom_type_scat_dispersion_real
_atom_type_scat_dispersion_imag
_atom_type_scat_source
C C 0.0033 0.0016 'International Tables Vol C Tables 4.2.6.8 and 6.1.1.4'
H H 0.0000 0.0000 'International Tables Vol C Tables 4.2.6.8 and 6.1.1.4'
N N 0.0061 0.0033 'International Tables Vol C Tables 4.2.6.8 and 6.1.1.4'
S S 0.1246 0.1234 'International Tables Vol C Tables 4.2.6.8 and 6.1.1.4'
Cd Cd -0.8075 1.2024 'International Tables Vol C Tables 4.2.6.8 and 6.1.1.4'

loop_
_geom_angle_atom_site_label_1
_geom_angle_atom_site_label_2
_geom_angle_atom_site_label_3
_geom_angle_site_symmetry_1
_geom_angle_site_symmetry_3
_geom_angle
N2 Cd1 N1 . . 92.08(13)
N2 Cd1 N11 . . 97.64(11)
N1 Cd1 N11 . . 85.58(11)
N2 Cd1 S2 . 5_676 98.45(8)
N1 Cd1 S2 . 5_676 93.60(9)
N11 Cd1 S2 . 5_676 163.90(7)
N2 Cd1 S1 . 4_466 91.84(9)
N1 Cd1 S1 . 4_466 164.41(9)
N11 Cd1 S1 . 4_466 78.95(7)
S2 Cd1 S1 5_676 4_466 100.74(3)
N2 Cd1 S1 . 8_755 172.22(9)
N1 Cd1 S1 . 8_755 95.29(9)
N11 Cd1 S1 . 8_755 85.43(7)
S2 Cd1 S1 5_676 8_755 78.63(2)
S1 Cd1 S1 4_466 8_755 81.71(2)
C1 N1 Cd1 . . 163.1(3)
N1 C1 S1 . . 177.3(3)
C1 S1 Cd1 . 4_566 104.43(11)
C1 S1 Cd1 . 8_765 103.92(11)
Cd1 S1 Cd1 4_566 8_765 98.29(2)
C2 N2 Cd1 . . 160.0(3)
N2 C2 S2 . . 178.1(3)
C2 S2 Cd1 . 5_676 99.62(11)
C11 N11 Cd1 . . 170.7(3)
N11 C11 C12 . . 179.1(4)
C11 C12 H12A . . 109.5
C11 C12 H12B . . 109.5
H12A C12 H12B . . 109.5
C11 C12 H12C . . 109.5
H12A C12 H12C . . 109.5
H12B C12 H12C . . 109.5

loop_
_geom_bond_atom_site_label_1
_geom_bond_atom_site_label_2
_geom_bond_site_symmetry_2
_geom_bond_distance
_geom_bond_publ_flag
Cd1 N2 . 2.254(3) y
Cd1 N1 . 2.287(4) y
Cd1 N11 . 2.340(3) y
Cd1 S2 5_676 2.6253(9) y
Cd1 S1 4_466 2.7522(8) y
Cd1 S1 8_755 2.8780(8) y
N1 C1 . 1.148(5) ?
C1 S1 . 1.659(3) ?
S1 Cd1 4_566 2.7523(8) y
S1 Cd1 8_765 2.8780(8) y
N2 C2 . 1.163(4) ?
C2 S2 . 1.643(3) ?
S2 Cd1 5_676 2.6253(9) y
N11 C11 . 1.135(4) ?
C11 C12 . 1.452(5) ?
C12 H12A . 0.9800 ?
C12 H12B . 0.9800 ?
C12 H12C . 0.9800 ?
